data_7150024
loop_
_publ_author_name
'Danila, Crenguta'
'Bolte, Michael'
'B\"ohmer, Volker'

_publ_section_title
;
 1,3-Alternate calix[4]arenes, selectively functionalized by amino
 groups.
;
_journal_issue 1
_journal_name_full 'Organic &amp; biomolecular chemistry'
_journal_page_first 172
_journal_page_last 184
_journal_paper_doi 10.1039/b414173c
_journal_volume 3
_journal_year 2005
_chemical_formula_sum 'C64 H64 N4 O12'
_chemical_formula_weight 1081.19
_chemical_name_systematic
;
?
;
_space_group_IT_number 15
_symmetry_cell_setting monoclinic
_symmetry_space_group_name_Hall '-C 2yc'
_symmetry_space_group_name_H-M 'C 1 2/c 1'
_atom_sites_solution_hydrogens geom
_atom_sites_solution_primary direct
_atom_sites_solution_secondary difmap
_audit_creation_method SHELXL-97
_cell_angle_alpha 90.00
_cell_angle_beta 95.993(7)
_cell_angle_gamma 90.00
_cell_formula_units_Z 8
_cell_length_a 16.7651(15)
_cell_length_b 29.395(3)
_cell_length_c 24.507(2)
_cell_measurement_reflns_used 12639
_cell_measurement_temperature 173(2)
_cell_measurement_theta_max 23.4
_cell_measurement_theta_min 2.0
_cell_volume 12011.3(19)
_computing_cell_refinement 'X-Area (Stoe & Cie, 2001)'
_computing_data_collection 'X-Area (Stoe & Cie, 2001)'
_computing_data_reduction 'X-Area (Stoe & Cie, 2001)'
_computing_molecular_graphics 'XP in SHELXTL-Plus (Sheldrick, 1991)'
_computing_structure_refinement 'SHELXL-97 (Sheldrick, 1997)'
_computing_structure_solution 'SHELXS-97 (Sheldrick, 1990)'
_diffrn_ambient_temperature 173(2)
_diffrn_measured_fraction_theta_full 0.992
_diffrn_measured_fraction_theta_max 0.992
_diffrn_measurement_device_type 'STOE IPDS II two-circle-diffractometer'
_diffrn_measurement_method \w
_diffrn_radiation_monochromator graphite
_diffrn_radiation_source 'fine-focus sealed tube'
_diffrn_radiation_type MoK\a
_diffrn_radiation_wavelength 0.71073
_diffrn_reflns_av_R_equivalents 0.1338
_diffrn_reflns_av_sigmaI/netI 0.1289
_diffrn_reflns_limit_h_max 19
_diffrn_reflns_limit_h_min -20
_diffrn_reflns_limit_k_max 35
_diffrn_reflns_limit_k_min -35
_diffrn_reflns_limit_l_max 29
_diffrn_reflns_limit_l_min -29
_diffrn_reflns_number 61211
_diffrn_reflns_theta_full 25.50
_diffrn_reflns_theta_max 25.50
_diffrn_reflns_theta_min 2.08
_exptl_absorpt_coefficient_mu 0.083
_exptl_absorpt_correction_T_max 0.9901
_exptl_absorpt_correction_T_min 0.9692
_exptl_absorpt_correction_type none
_exptl_crystal_colour colourless
_exptl_crystal_density_diffrn 1.196
_exptl_crystal_density_method 'not measured'
_exptl_crystal_description block
_exptl_crystal_F_000 4576
_exptl_crystal_size_max 0.38
_exptl_crystal_size_mid 0.22
_exptl_crystal_size_min 0.12
_refine_diff_density_max 1.892
_refine_diff_density_min -0.232
_refine_diff_density_rms 0.085
_refine_ls_extinction_method none
_refine_ls_goodness_of_fit_ref 0.881
_refine_ls_hydrogen_treatment mixed
_refine_ls_matrix_type full
_refine_ls_number_parameters 721
_refine_ls_number_reflns 11107
_refine_ls_number_restraints 0
_refine_ls_restrained_S_all 0.881
_refine_ls_R_factor_all 0.2104
_refine_ls_R_factor_gt 0.0948
_refine_ls_shift/su_max 0.000
_refine_ls_shift/su_mean 0.000
_refine_ls_structure_factor_coef Fsqd
_refine_ls_weighting_details 'calc w=1/[\s^2^(Fo^2^)+(0.1526P)^2^+0.0000P] where P=(Fo^2^+2Fc^2^)/3'
_refine_ls_weighting_scheme calc
_refine_ls_wR_factor_gt 0.2458
_refine_ls_wR_factor_ref 0.3033
_reflns_number_gt 3770
_reflns_number_total 11107
_reflns_threshold_expression >2sigma(I)
_cod_data_source_file b414173c.txt
_cod_data_source_block boeh3n
_cod_depositor_comments
;
The following automatic conversions were performed:
'_symmetry_cell_setting' value 'Monoclinic' changed to 'monoclinic'
according to '/home/saulius/struct/CIF-dictionaries/cif_core.dic'
dictionary named 'cif_core.dic' version 2.4.1 from 2010-06-29.

Automatic conversion script
Id: cif_fix_enum 1527 2010-12-29 10:47:43Z saulius 
;
_cod_original_sg_symbol_H-M C2/c
_cod_database_code 7150024

loop_
_symmetry_equiv_pos_as_xyz
'x, y, z'
'-x, y, -z+1/2'
'x+1/2, y+1/2, z'
'-x+1/2, y+1/2, -z+1/2'
'-x, -y, -z'
'x, -y, z-1/2'
'-x+1/2, -y+1/2, -z'
'x+1/2, -y+1/2, z-1/2'

loop_
_atom_site_label
_atom_site_type_symbol
_atom_site_fract_x
_atom_site_fract_y
_atom_site_fract_z
_atom_site_U_iso_or_equiv
_atom_site_adp_type
_atom_site_occupancy
_atom_site_symmetry_multiplicity
_atom_site_calc_flag
_atom_site_refinement_flags
_atom_site_disorder_assembly
_atom_site_disorder_group
C1 C 0.1348(5) 0.6578(2) 0.5036(3) 0.0692(18) Uani 1 1 d . . .
H1A H 0.0889 0.6728 0.5185 0.083 Uiso 1 1 calc R . .
H1B H 0.1298 0.6630 0.4635 0.083 Uiso 1 1 calc R . .
C11 C 0.1320(4) 0.60722(19) 0.5148(3) 0.0622(16) Uani 1 1 d . . .
C12 C 0.1899(4) 0.5771(2) 0.4967(2) 0.0603(15) Uani 1 1 d . . .
C13 C 0.1954(4) 0.53226(18) 0.5136(2) 0.0553(15) Uani 1 1 d . . .
C14 C 0.1374(4) 0.5159(2) 0.5457(2) 0.0595(16) Uani 1 1 d . . .
H14 H 0.1400 0.4850 0.5568 0.071 Uiso 1 1 calc R . .
C15 C 0.0766(4) 0.5427(2) 0.5622(3) 0.0611(16) Uani 1 1 d . . .
C16 C 0.0769(4) 0.5888(2) 0.5466(3) 0.0692(18) Uani 1 1 d . . .
H16 H 0.0370 0.6082 0.5586 0.083 Uiso 1 1 calc R . .
C17 C 0.0140(4) 0.5255(2) 0.5977(3) 0.0666(17) Uani 1 1 d . . .
C171 C -0.0684(4) 0.5462(3) 0.5807(3) 0.079(2) Uani 1 1 d . . .
H17A H -0.1072 0.5344 0.6044 0.119 Uiso 1 1 calc R . .
H17B H -0.0857 0.5382 0.5425 0.119 Uiso 1 1 calc R . .
H17C H -0.0652 0.5794 0.5843 0.119 Uiso 1 1 calc R . .
C172 C 0.0420(5) 0.5376(3) 0.6577(3) 0.093(2) Uani 1 1 d . . .
H17D H 0.0024 0.5269 0.6815 0.139 Uiso 1 1 calc R . .
H17E H 0.0478 0.5707 0.6613 0.139 Uiso 1 1 calc R . .
H17F H 0.0938 0.5231 0.6687 0.139 Uiso 1 1 calc R . .
C173 C 0.0046(5) 0.4731(2) 0.5933(3) 0.079(2) Uani 1 1 d . . .
H17G H -0.0362 0.4630 0.6165 0.119 Uiso 1 1 calc R . .
H17H H 0.0559 0.4585 0.6055 0.119 Uiso 1 1 calc R . .
H17I H -0.0119 0.4647 0.5551 0.119 Uiso 1 1 calc R . .
O12 O 0.2455(3) 0.59405(13) 0.46213(16) 0.0608(11) Uani 1 1 d . . .
C121 C 0.2166(4) 0.5921(2) 0.4046(3) 0.0691(18) Uani 1 1 d . . .
H12A H 0.1677 0.6110 0.3972 0.083 Uiso 1 1 calc R . .
H12B H 0.2030 0.5604 0.3938 0.083 Uiso 1 1 calc R . .
C122 C 0.2814(5) 0.6097(2) 0.3723(3) 0.0693(18) Uani 1 1 d . . .
H12C H 0.3282 0.5890 0.3769 0.083 Uiso 1 1 calc R . .
H12D H 0.2990 0.6401 0.3861 0.083 Uiso 1 1 calc R . .
C123 C 0.2505(5) 0.6130(2) 0.3119(3) 0.0753(19) Uani 1 1 d . . .
H22E H 0.2329 0.5824 0.2987 0.090 Uiso 1 1 calc R . .
H22F H 0.2030 0.6332 0.3080 0.090 Uiso 1 1 calc R . .
N123 N 0.3093(4) 0.63009(18) 0.2775(2) 0.0709(15) Uani 1 1 d . . .
C181 C 0.3629(4) 0.6021(2) 0.2530(3) 0.0643(17) Uani 1 1 d . . .
O181 O 0.3716(3) 0.56177(15) 0.26219(19) 0.0747(13) Uani 1 1 d . . .
C182 C 0.4033(4) 0.6313(2) 0.2155(3) 0.0629(16) Uani 1 1 d . . .
C183 C 0.4600(4) 0.6208(2) 0.1802(3) 0.0676(18) Uani 1 1 d . . .
H183 H 0.4780 0.5905 0.1765 0.081 Uiso 1 1 calc R . .
C184 C 0.4898(5) 0.6562(2) 0.1502(3) 0.076(2) Uani 1 1 d . . .
H184 H 0.5286 0.6501 0.1256 0.092 Uiso 1 1 calc R . .
C185 C 0.4627(6) 0.6999(3) 0.1564(3) 0.092(3) Uani 1 1 d . . .
H185 H 0.4840 0.7237 0.1361 0.111 Uiso 1 1 calc R . .
C186 C 0.4055(5) 0.7102(2) 0.1913(3) 0.084(2) Uani 1 1 d . . .
H186 H 0.3876 0.7405 0.1952 0.101 Uiso 1 1 calc R . .
C187 C 0.3751(4) 0.6751(2) 0.2203(3) 0.0689(18) Uani 1 1 d . . .
C188 C 0.3148(5) 0.6748(2) 0.2594(3) 0.076(2) Uani 1 1 d . . .
O188 O 0.2730(4) 0.70504(19) 0.2737(3) 0.1088(19) Uani 1 1 d . . .
C2 C 0.2644(4) 0.50249(19) 0.5000(2) 0.0573(15) Uani 1 1 d . . .
H2A H 0.2566 0.4713 0.5137 0.069 Uiso 1 1 calc R . .
H2B H 0.2644 0.5008 0.4596 0.069 Uiso 1 1 calc R . .
C21 C 0.3442(4) 0.52045(17) 0.5250(2) 0.0521(14) Uani 1 1 d . . .
C22 C 0.3631(4) 0.52185(18) 0.5818(2) 0.0529(14) Uani 1 1 d . . .
C23 C 0.4351(4) 0.53981(18) 0.6067(2) 0.0548(15) Uani 1 1 d . . .
C24 C 0.4904(4) 0.55668(18) 0.5726(2) 0.0576(15) Uani 1 1 d . . .
H24 H 0.5399 0.5694 0.5877 0.069 Uiso 1 1 calc R . .
C25 C 0.4713(4) 0.55438(17) 0.5167(2) 0.0540(15) Uani 1 1 d . . .
C26 C 0.4005(4) 0.53683(17) 0.4925(3) 0.0552(15) Uani 1 1 d . . .
H26 H 0.3901 0.5359 0.4537 0.066 Uiso 1 1 calc R . .
N25 N 0.5313(4) 0.57087(17) 0.4816(3) 0.0687(15) Uani 1 1 d . . .
O251 O 0.5132(3) 0.56958(17) 0.4311(2) 0.0844(14) Uani 1 1 d . . .
O252 O 0.5969(4) 0.58408(17) 0.5035(2) 0.0862(15) Uani 1 1 d . . .
O22 O 0.3065(3) 0.50587(11) 0.61429(16) 0.0566(10) Uani 1 1 d . . .
C221 C 0.3152(5) 0.45818(19) 0.6291(3) 0.0682(18) Uani 1 1 d . . .
H21A H 0.3637 0.4539 0.6553 0.082 Uiso 1 1 calc R . .
H21B H 0.3212 0.4397 0.5960 0.082 Uiso 1 1 calc R . .
C222 C 0.2439(4) 0.4434(2) 0.6543(3) 0.0683(18) Uani 1 1 d . . .
H222 H 0.2201 0.4645 0.6771 0.082 Uiso 1 1 calc R . .
C223 C 0.2114(5) 0.4038(3) 0.6476(4) 0.096(3) Uani 1 1 d . . .
H22A H 0.2336 0.3818 0.6251 0.116 Uiso 1 1 calc R . .
H22B H 0.1651 0.3965 0.6653 0.116 Uiso 1 1 calc R . .
C3 C 0.4534(4) 0.54427(19) 0.6691(2) 0.0575(15) Uani 1 1 d . . .
H3A H 0.4491 0.5139 0.6860 0.069 Uiso 1 1 calc R . .
H3B H 0.5093 0.5550 0.6777 0.069 Uiso 1 1 calc R . .
C31 C 0.3978(4) 0.57666(17) 0.6941(2) 0.0558(15) Uani 1 1 d . . .
C32 C 0.3935(4) 0.62238(18) 0.6784(2) 0.0555(15) Uani 1 1 d . . .
C33 C 0.3348(4) 0.65091(19) 0.6953(2) 0.0591(16) Uani 1 1 d . . .
C34 C 0.2849(4) 0.63385(18) 0.7325(2) 0.0585(15) Uani 1 1 d . . .
H34 H 0.2453 0.6533 0.7450 0.070 Uiso 1 1 calc R . .
C35 C 0.2909(4) 0.58943(19) 0.7520(2) 0.0576(15) Uani 1 1 d . . .
C36 C 0.3455(4) 0.56166(19) 0.7315(2) 0.0573(15) Uani 1 1 d . . .
H36 H 0.3484 0.5308 0.7429 0.069 Uiso 1 1 calc R . .
C37 C 0.2376(4) 0.57247(19) 0.7959(2) 0.0619(16) Uani 1 1 d . . .
C371 C 0.2131(6) 0.5229(2) 0.7858(4) 0.109(3) Uani 1 1 d . . .
H37A H 0.1825 0.5201 0.7497 0.163 Uiso 1 1 calc R . .
H37B H 0.1799 0.5129 0.8142 0.163 Uiso 1 1 calc R . .
H37C H 0.2613 0.5038 0.7871 0.163 Uiso 1 1 calc R . .
C372 C 0.1582(6) 0.5991(3) 0.7933(4) 0.115(3) Uani 1 1 d . . .
H37D H 0.1285 0.5952 0.7570 0.173 Uiso 1 1 calc R . .
H37E H 0.1696 0.6315 0.7997 0.173 Uiso 1 1 calc R . .
H37F H 0.1260 0.5877 0.8215 0.173 Uiso 1 1 calc R . .
C373 C 0.2839(7) 0.5783(4) 0.8515(3) 0.138(5) Uani 1 1 d . . .
H37G H 0.2979 0.6105 0.8573 0.207 Uiso 1 1 calc R . .
H37H H 0.3330 0.5601 0.8536 0.207 Uiso 1 1 calc R . .
H37I H 0.2508 0.5683 0.8800 0.207 Uiso 1 1 calc R . .
O32 O 0.4482(3) 0.63900(12) 0.64431(16) 0.0582(10) Uani 1 1 d . . .
C321 C 0.5167(4) 0.6598(2) 0.6741(3) 0.0697(18) Uani 1 1 d . . .
H32A H 0.5488 0.6365 0.6957 0.084 Uiso 1 1 calc R . .
H32B H 0.4991 0.6828 0.6998 0.084 Uiso 1 1 calc R . .
C322 C 0.5673(4) 0.68228(19) 0.6340(3) 0.0636(17) Uani 1 1 d . . .
H32C H 0.5985 0.6588 0.6166 0.076 Uiso 1 1 calc R . .
H32D H 0.5318 0.6976 0.6048 0.076 Uiso 1 1 calc R . .
C323 C 0.6238(6) 0.7165(3) 0.6624(3) 0.094(3) Uani 1 1 d . . .
H32E H 0.5940 0.7360 0.6862 0.113 Uiso 1 1 calc R . .
H32F H 0.6661 0.7004 0.6861 0.113 Uiso 1 1 calc R . .
N323 N 0.6618(6) 0.7455(2) 0.6232(3) 0.102(2) Uani 1 1 d . . .
C381 C 0.6249(11) 0.7816(4) 0.5958(5) 0.136(5) Uani 1 1 d . . .
O381 O 0.5598(7) 0.7957(3) 0.6022(4) 0.146(4) Uani 1 1 d . . .
C382 C 0.6833(11) 0.8009(4) 0.5599(5) 0.139(6) Uani 1 1 d . . .
C383 C 0.6753(14) 0.8364(4) 0.5235(5) 0.216(11) Uani 1 1 d . . .
H383 H 0.6246 0.8508 0.5163 0.260 Uiso 1 1 calc R . .
C384 C 0.733(2) 0.8504(8) 0.4994(12) 0.27(2) Uani 1 1 d . . .
H384 H 0.7281 0.8778 0.4789 0.318 Uiso 1 1 calc R . .
C385 C 0.7975(19) 0.8273(7) 0.5029(6) 0.28(2) Uani 1 1 d . . .
H385 H 0.8363 0.8365 0.4796 0.340 Uiso 1 1 calc R . .
C386 C 0.8219(10) 0.7832(5) 0.5435(4) 0.171(6) Uani 1 1 d . . .
H386 H 0.8712 0.7671 0.5481 0.206 Uiso 1 1 calc R . .
C387 C 0.7511(11) 0.7752(5) 0.5697(4) 0.156(6) Uani 1 1 d . . .
C388 C 0.7410(9) 0.7378(4) 0.6091(4) 0.111(4) Uani 1 1 d . . .
O388 O 0.7845(5) 0.7094(3) 0.6287(3) 0.139(3) Uani 1 1 d . . .
C4 C 0.3226(4) 0.69919(18) 0.6731(2) 0.0637(17) Uani 1 1 d . . .
H4A H 0.3723 0.7170 0.6825 0.076 Uiso 1 1 calc R . .
H4B H 0.2790 0.7140 0.6908 0.076 Uiso 1 1 calc R . .
C41 C 0.3016(4) 0.69967(18) 0.6108(3) 0.0620(17) Uani 1 1 d . . .
C42 C 0.2293(4) 0.68327(19) 0.5865(3) 0.0631(17) Uani 1 1 d . . .
C43 C 0.2124(4) 0.67897(19) 0.5294(3) 0.0638(17) Uani 1 1 d . . .
C44 C 0.2722(5) 0.6924(2) 0.4963(3) 0.0671(18) Uani 1 1 d . . .
H44 H 0.2632 0.6900 0.4575 0.081 Uiso 1 1 calc R . .
C45 C 0.3425(5) 0.7086(2) 0.5206(3) 0.0648(17) Uani 1 1 d . . .
C46 C 0.3585(4) 0.71359(19) 0.5764(3) 0.0650(17) Uani 1 1 d . . .
H46 H 0.4079 0.7264 0.5916 0.078 Uiso 1 1 calc R . .
N45 N 0.4053(5) 0.7196(2) 0.4858(3) 0.0771(17) Uani 1 1 d . . .
O451 O 0.4676(4) 0.7372(2) 0.5068(2) 0.0960(17) Uani 1 1 d . . .
O452 O 0.3940(4) 0.70932(18) 0.4371(2) 0.1004(18) Uani 1 1 d . . .
O42 O 0.1724(3) 0.66746(13) 0.61919(18) 0.0707(12) Uani 1 1 d . . .
C421 C 0.1189(6) 0.7014(3) 0.6375(4) 0.100(3) Uani 1 1 d . . .
H42A H 0.1497 0.7218 0.6641 0.120 Uiso 1 1 calc R . .
H42B H 0.0975 0.7201 0.6057 0.120 Uiso 1 1 calc R . .
C422 C 0.0578(9) 0.6838(4) 0.6609(8) 0.204(8) Uani 1 1 d . . .
H422 H 0.0835 0.6677 0.6914 0.244 Uiso 1 1 calc R . .
C423 C -0.0106(9) 0.6772(3) 0.6643(8) 0.202(8) Uani 1 1 d . . .
H42C H -0.0499 0.6899 0.6380 0.243 Uiso 1 1 calc R . .
H42D H -0.0265 0.6592 0.6935 0.243 Uiso 1 1 calc R . .

loop_
_atom_site_aniso_label
_atom_site_aniso_U_11
_atom_site_aniso_U_22
_atom_site_aniso_U_33
_atom_site_aniso_U_23
_atom_site_aniso_U_13
_atom_site_aniso_U_12
C1 0.082(5) 0.061(3) 0.067(4) 0.006(3) 0.015(4) 0.016(3)
C11 0.063(4) 0.058(3) 0.066(4) -0.004(3) 0.012(3) 0.008(3)
C12 0.054(4) 0.068(4) 0.061(4) 0.000(3) 0.018(3) -0.001(3)
C13 0.055(4) 0.058(3) 0.055(3) -0.007(3) 0.013(3) 0.000(3)
C14 0.057(4) 0.068(4) 0.055(4) -0.003(3) 0.014(3) -0.001(3)
C15 0.057(4) 0.068(4) 0.059(4) -0.004(3) 0.009(3) -0.003(3)
C16 0.061(4) 0.081(4) 0.068(4) -0.009(3) 0.019(4) 0.010(3)
C17 0.064(5) 0.076(4) 0.061(4) -0.006(3) 0.015(3) -0.004(3)
C171 0.065(5) 0.106(5) 0.068(4) -0.012(4) 0.014(4) -0.003(4)
C172 0.082(6) 0.135(7) 0.063(5) -0.010(4) 0.016(4) -0.018(5)
C173 0.065(5) 0.096(5) 0.082(5) 0.010(4) 0.028(4) -0.007(4)
O12 0.066(3) 0.062(2) 0.056(2) 0.0006(18) 0.015(2) 0.000(2)
C121 0.074(5) 0.074(4) 0.060(4) -0.001(3) 0.016(4) 0.002(3)
C122 0.084(5) 0.064(4) 0.061(4) 0.002(3) 0.016(4) 0.002(3)
C123 0.082(5) 0.082(4) 0.065(4) -0.003(3) 0.023(4) -0.013(4)
N123 0.085(4) 0.071(3) 0.060(3) -0.009(3) 0.024(3) -0.004(3)
C181 0.074(5) 0.059(4) 0.059(4) -0.001(3) 0.004(3) -0.011(3)
O181 0.086(4) 0.068(3) 0.072(3) 0.006(2) 0.015(3) -0.007(2)
C182 0.073(5) 0.060(3) 0.057(4) -0.002(3) 0.010(3) -0.007(3)
C183 0.079(5) 0.066(4) 0.057(4) -0.002(3) 0.009(4) -0.011(3)
C184 0.085(6) 0.083(5) 0.062(4) -0.005(3) 0.013(4) -0.019(4)
C185 0.126(8) 0.081(5) 0.073(5) 0.006(4) 0.027(5) -0.028(5)
C186 0.108(7) 0.057(4) 0.088(5) 0.001(3) 0.018(5) -0.009(4)
C187 0.082(5) 0.063(4) 0.064(4) 0.003(3) 0.020(4) -0.005(3)
C188 0.106(6) 0.053(4) 0.073(4) -0.006(3) 0.018(4) -0.001(4)
O188 0.135(5) 0.085(3) 0.115(4) -0.008(3) 0.052(4) 0.013(3)
C2 0.057(4) 0.062(3) 0.054(3) -0.010(3) 0.014(3) 0.002(3)
C21 0.054(4) 0.048(3) 0.057(4) 0.000(2) 0.015(3) 0.008(3)
C22 0.058(4) 0.049(3) 0.055(3) 0.002(2) 0.019(3) 0.000(3)
C23 0.062(4) 0.051(3) 0.054(3) 0.002(3) 0.018(3) 0.008(3)
C24 0.063(4) 0.050(3) 0.062(4) -0.007(3) 0.017(3) 0.007(3)
C25 0.066(4) 0.039(3) 0.061(4) -0.001(2) 0.027(3) 0.002(3)
C26 0.063(4) 0.045(3) 0.059(3) 0.001(2) 0.014(3) 0.002(3)
N25 0.078(5) 0.060(3) 0.074(4) 0.004(3) 0.033(3) 0.005(3)
O251 0.086(4) 0.100(3) 0.073(3) 0.016(3) 0.033(3) 0.003(3)
O252 0.074(4) 0.090(3) 0.099(4) -0.010(3) 0.030(3) -0.024(3)
O22 0.063(3) 0.050(2) 0.061(2) 0.0045(17) 0.023(2) -0.0008(18)
C221 0.081(5) 0.054(3) 0.073(4) 0.014(3) 0.025(4) 0.004(3)
C222 0.073(5) 0.062(4) 0.071(4) 0.008(3) 0.015(4) -0.007(3)
C223 0.096(7) 0.086(5) 0.105(6) 0.017(4) -0.003(5) -0.025(5)
C3 0.066(4) 0.051(3) 0.057(4) 0.002(3) 0.014(3) 0.003(3)
C31 0.068(4) 0.047(3) 0.053(3) 0.000(2) 0.011(3) 0.001(3)
C32 0.070(4) 0.053(3) 0.047(3) 0.003(2) 0.022(3) -0.004(3)
C33 0.074(5) 0.052(3) 0.053(3) -0.001(3) 0.014(3) -0.004(3)
C34 0.068(4) 0.052(3) 0.059(4) -0.003(3) 0.021(3) 0.009(3)
C35 0.066(4) 0.056(3) 0.053(3) 0.000(3) 0.020(3) -0.006(3)
C36 0.071(4) 0.049(3) 0.054(3) -0.002(2) 0.016(3) -0.003(3)
C37 0.074(5) 0.057(3) 0.058(4) 0.001(3) 0.023(3) -0.004(3)
C371 0.149(9) 0.076(5) 0.114(7) -0.005(4) 0.078(6) -0.025(5)
C372 0.102(7) 0.114(6) 0.140(8) 0.034(6) 0.059(6) 0.021(5)
C373 0.131(9) 0.231(12) 0.052(5) 0.025(6) 0.008(5) -0.093(8)
O32 0.065(3) 0.057(2) 0.056(2) 0.0024(18) 0.019(2) -0.0058(19)
C321 0.075(5) 0.074(4) 0.062(4) -0.002(3) 0.015(4) -0.013(3)
C322 0.073(5) 0.055(3) 0.066(4) 0.006(3) 0.023(3) -0.005(3)
C323 0.113(7) 0.093(5) 0.077(5) 0.011(4) 0.011(5) -0.040(5)
N323 0.141(7) 0.083(4) 0.082(4) 0.016(4) 0.009(5) -0.048(5)
C381 0.229(18) 0.078(8) 0.099(8) -0.003(6) 0.006(11) -0.038(9)
O381 0.228(12) 0.083(5) 0.125(6) 0.003(4) -0.002(7) -0.006(6)
C382 0.248(18) 0.085(7) 0.080(6) 0.019(5) -0.006(9) -0.088(8)
C383 0.44(3) 0.100(8) 0.092(8) 0.016(6) -0.032(12) -0.126(13)
C384 0.49(5) 0.129(15) 0.174(19) 0.004(12) 0.03(2) -0.14(2)
C385 0.54(5) 0.25(2) 0.079(9) -0.061(12) 0.125(18) -0.32(3)
C386 0.223(15) 0.189(12) 0.105(8) -0.025(8) 0.035(9) -0.135(11)
C387 0.242(18) 0.154(11) 0.075(7) 0.009(7) 0.029(9) -0.138(12)
C388 0.133(11) 0.116(8) 0.084(6) 0.009(6) 0.007(7) -0.067(7)
O388 0.142(8) 0.144(6) 0.129(6) 0.020(5) 0.009(5) -0.060(5)
C4 0.082(5) 0.051(3) 0.061(4) 0.002(3) 0.022(3) 0.002(3)
C41 0.078(5) 0.045(3) 0.066(4) 0.005(3) 0.023(4) 0.010(3)
C42 0.073(5) 0.050(3) 0.069(4) 0.004(3) 0.022(4) 0.012(3)
C43 0.072(5) 0.051(3) 0.069(4) 0.001(3) 0.012(4) 0.012(3)
C44 0.083(6) 0.052(3) 0.070(4) 0.012(3) 0.023(4) 0.012(3)
C45 0.077(5) 0.054(3) 0.068(4) 0.009(3) 0.030(4) 0.009(3)
C46 0.074(5) 0.050(3) 0.075(4) 0.011(3) 0.025(4) 0.010(3)
N45 0.090(5) 0.069(3) 0.078(4) 0.010(3) 0.035(4) 0.008(3)
O451 0.100(5) 0.099(4) 0.095(4) 0.014(3) 0.039(4) -0.011(3)
O452 0.128(5) 0.103(4) 0.078(4) 0.000(3) 0.050(4) 0.001(3)
O42 0.077(3) 0.060(2) 0.081(3) 0.010(2) 0.033(3) 0.009(2)
C421 0.108(7) 0.076(5) 0.128(7) -0.004(4) 0.075(6) 0.013(4)
C422 0.155(13) 0.105(8) 0.38(2) -0.034(10) 0.181(16) 0.018(8)
C423 0.165(13) 0.081(6) 0.39(2) 0.020(9) 0.178(15) 0.024(7)

loop_
_atom_type_symbol
_atom_type_description
_atom_type_scat_dispersion_real
_atom_type_scat_dispersion_imag
_atom_type_scat_source
C C 0.0033 0.0016 'International Tables Vol C Tables 4.2.6.8 and 6.1.1.4'
H H 0.0000 0.0000 'International Tables Vol C Tables 4.2.6.8 and 6.1.1.4'
N N 0.0061 0.0033 'International Tables Vol C Tables 4.2.6.8 and 6.1.1.4'
O O 0.0106 0.0060 'International Tables Vol C Tables 4.2.6.8 and 6.1.1.4'

loop_
_geom_angle_atom_site_label_1
_geom_angle_atom_site_label_2
_geom_angle_atom_site_label_3
_geom_angle
_geom_angle_site_symmetry_1
_geom_angle_site_symmetry_3
_geom_angle_publ_flag
C11 C1 C43 111.7(5) . . ?
C11 C1 H1A 109.3 . . ?
C43 C1 H1A 109.3 . . ?
C11 C1 H1B 109.3 . . ?
C43 C1 H1B 109.3 . . ?
H1A C1 H1B 107.9 . . ?
C16 C11 C12 116.9(6) . . ?
C16 C11 C1 121.6(6) . . ?
C12 C11 C1 121.3(6) . . ?
C13 C12 O12 119.3(5) . . ?
C13 C12 C11 121.8(6) . . ?
O12 C12 C11 118.9(5) . . ?
C12 C13 C14 117.9(6) . . ?
C12 C13 C2 120.8(5) . . ?
C14 C13 C2 121.2(5) . . ?
C15 C14 C13 123.2(6) . . ?
C15 C14 H14 118.4 . . ?
C13 C14 H14 118.4 . . ?
C14 C15 C16 116.4(6) . . ?
C14 C15 C17 123.6(6) . . ?
C16 C15 C17 119.9(6) . . ?
C11 C16 C15 123.6(6) . . ?
C11 C16 H16 118.2 . . ?
C15 C16 H16 118.2 . . ?
C15 C17 C171 111.7(6) . . ?
C15 C17 C172 108.1(6) . . ?
C171 C17 C172 110.1(6) . . ?
C15 C17 C173 111.2(5) . . ?
C171 C17 C173 107.2(6) . . ?
C172 C17 C173 108.4(6) . . ?
C17 C171 H17A 109.5 . . ?
C17 C171 H17B 109.5 . . ?
H17A C171 H17B 109.5 . . ?
C17 C171 H17C 109.5 . . ?
H17A C171 H17C 109.5 . . ?
H17B C171 H17C 109.5 . . ?
C17 C172 H17D 109.5 . . ?
C17 C172 H17E 109.5 . . ?
H17D C172 H17E 109.5 . . ?
C17 C172 H17F 109.5 . . ?
H17D C172 H17F 109.5 . . ?
H17E C172 H17F 109.5 . . ?
C17 C173 H17G 109.5 . . ?
C17 C173 H17H 109.5 . . ?
H17G C173 H17H 109.5 . . ?
C17 C173 H17I 109.5 . . ?
H17G C173 H17I 109.5 . . ?
H17H C173 H17I 109.5 . . ?
C12 O12 C121 113.4(5) . . ?
O12 C121 C122 108.3(6) . . ?
O12 C121 H12A 110.0 . . ?
C122 C121 H12A 110.0 . . ?
O12 C121 H12B 110.0 . . ?
C122 C121 H12B 110.0 . . ?
H12A C121 H12B 108.4 . . ?
C121 C122 C123 110.1(6) . . ?
C121 C122 H12C 109.6 . . ?
C123 C122 H12C 109.6 . . ?
C121 C122 H12D 109.6 . . ?
C123 C122 H12D 109.6 . . ?
H12C C122 H12D 108.2 . . ?
N123 C123 C122 113.9(6) . . ?
N123 C123 H22E 108.8 . . ?
C122 C123 H22E 108.8 . . ?
N123 C123 H22F 108.8 . . ?
C122 C123 H22F 108.8 . . ?
H22E C123 H22F 107.7 . . ?
C188 N123 C181 110.6(6) . . ?
C188 N123 C123 125.7(6) . . ?
C181 N123 C123 123.4(5) . . ?
O181 C181 N123 124.4(6) . . ?
O181 C181 C182 129.3(7) . . ?
N123 C181 C182 106.4(5) . . ?
C187 C182 C183 121.6(6) . . ?
C187 C182 C181 107.9(6) . . ?
C183 C182 C181 130.5(6) . . ?
C182 C183 C184 118.1(6) . . ?
C182 C183 H183 121.0 . . ?
C184 C183 H183 121.0 . . ?
C185 C184 C183 119.8(7) . . ?
C185 C184 H184 120.1 . . ?
C183 C184 H184 120.1 . . ?
C184 C185 C186 122.0(7) . . ?
C184 C185 H185 119.0 . . ?
C186 C185 H185 119.0 . . ?
C187 C186 C185 118.2(7) . . ?
C187 C186 H186 120.9 . . ?
C185 C186 H186 120.9 . . ?
C186 C187 C182 120.3(7) . . ?
C186 C187 C188 131.2(6) . . ?
C182 C187 C188 108.4(5) . . ?
O188 C188 N123 122.9(7) . . ?
O188 C188 C187 130.4(6) . . ?
N123 C188 C187 106.6(6) . . ?
C21 C2 C13 112.0(5) . . ?
C21 C2 H2A 109.2 . . ?
C13 C2 H2A 109.2 . . ?
C21 C2 H2B 109.2 . . ?
C13 C2 H2B 109.2 . . ?
H2A C2 H2B 107.9 . . ?
C26 C21 C22 117.8(6) . . ?
C26 C21 C2 121.2(5) . . ?
C22 C21 C2 121.0(5) . . ?
O22 C22 C21 117.8(6) . . ?
O22 C22 C23 119.3(5) . . ?
C21 C22 C23 122.8(5) . . ?
C22 C23 C24 117.9(5) . . ?
C22 C23 C3 122.7(5) . . ?
C24 C23 C3 119.2(6) . . ?
C25 C24 C23 118.5(6) . . ?
C25 C24 H24 120.8 . . ?
C23 C24 H24 120.8 . . ?
C26 C25 C24 123.3(6) . . ?
C26 C25 N25 119.1(6) . . ?
C24 C25 N25 117.6(6) . . ?
C25 C26 C21 119.7(6) . . ?
C25 C26 H26 120.2 . . ?
C21 C26 H26 120.2 . . ?
O252 N25 O251 123.8(6) . . ?
O252 N25 C25 118.8(6) . . ?
O251 N25 C25 117.4(6) . . ?
C22 O22 C221 114.6(4) . . ?
O22 C221 C222 109.1(5) . . ?
O22 C221 H21A 109.9 . . ?
C222 C221 H21A 109.9 . . ?
O22 C221 H21B 109.9 . . ?
C222 C221 H21B 109.9 . . ?
H21A C221 H21B 108.3 . . ?
C223 C222 C221 124.5(7) . . ?
C223 C222 H222 117.8 . . ?
C221 C222 H222 117.8 . . ?
C222 C223 H22A 120.0 . . ?
C222 C223 H22B 120.0 . . ?
H22A C223 H22B 120.0 . . ?
C31 C3 C23 113.1(5) . . ?
C31 C3 H3A 109.0 . . ?
C23 C3 H3A 109.0 . . ?
C31 C3 H3B 109.0 . . ?
C23 C3 H3B 109.0 . . ?
H3A C3 H3B 107.8 . . ?
C32 C31 C36 117.6(5) . . ?
C32 C31 C3 120.8(5) . . ?
C36 C31 C3 121.5(5) . . ?
C33 C32 O32 119.9(5) . . ?
C33 C32 C31 121.1(5) . . ?
O32 C32 C31 119.0(5) . . ?
C32 C33 C34 118.0(5) . . ?
C32 C33 C4 121.9(5) . . ?
C34 C33 C4 120.1(6) . . ?
C35 C34 C33 122.4(6) . . ?
C35 C34 H34 118.8 . . ?
C33 C34 H34 118.8 . . ?
C36 C35 C34 117.6(5) . . ?
C36 C35 C37 121.5(5) . . ?
C34 C35 C37 120.9(5) . . ?
C35 C36 C31 122.9(5) . . ?
C35 C36 H36 118.5 . . ?
C31 C36 H36 118.5 . . ?
C373 C37 C371 111.1(7) . . ?
C373 C37 C372 109.9(8) . . ?
C371 C37 C372 105.2(7) . . ?
C373 C37 C35 108.2(6) . . ?
C371 C37 C35 111.0(5) . . ?
C372 C37 C35 111.4(5) . . ?
C37 C371 H37A 109.5 . . ?
C37 C371 H37B 109.5 . . ?
H37A C371 H37B 109.5 . . ?
C37 C371 H37C 109.5 . . ?
H37A C371 H37C 109.5 . . ?
H37B C371 H37C 109.5 . . ?
C37 C372 H37D 109.5 . . ?
C37 C372 H37E 109.5 . . ?
H37D C372 H37E 109.5 . . ?
C37 C372 H37F 109.5 . . ?
H37D C372 H37F 109.5 . . ?
H37E C372 H37F 109.5 . . ?
C37 C373 H37G 109.5 . . ?
C37 C373 H37H 109.5 . . ?
H37G C373 H37H 109.5 . . ?
C37 C373 H37I 109.5 . . ?
H37G C373 H37I 109.5 . . ?
H37H C373 H37I 109.5 . . ?
C32 O32 C321 112.8(4) . . ?
O32 C321 C322 109.2(5) . . ?
O32 C321 H32A 109.8 . . ?
C322 C321 H32A 109.8 . . ?
O32 C321 H32B 109.8 . . ?
C322 C321 H32B 109.8 . . ?
H32A C321 H32B 108.3 . . ?
C323 C322 C321 111.2(6) . . ?
C323 C322 H32C 109.4 . . ?
C321 C322 H32C 109.4 . . ?
C323 C322 H32D 109.4 . . ?
C321 C322 H32D 109.4 . . ?
H32C C322 H32D 108.0 . . ?
N323 C323 C322 112.4(6) . . ?
N323 C323 H32E 109.1 . . ?
C322 C323 H32E 109.1 . . ?
N323 C323 H32F 109.1 . . ?
C322 C323 H32F 109.1 . . ?
H32E C323 H32F 107.9 . . ?
C381 N323 C388 112.9(10) . . ?
C381 N323 C323 124.3(11) . . ?
C388 N323 C323 122.8(8) . . ?
O381 C381 N323 125.3(14) . . ?
O381 C381 C382 127.6(14) . . ?
N323 C381 C382 107.0(14) . . ?
C387 C382 C383 124.0(18) . . ?
C387 C382 C381 105.7(11) . . ?
C383 C382 C381 130.3(19) . . ?
C384 C383 C382 122(3) . . ?
C384 C383 H383 119.0 . . ?
C382 C383 H383 119.0 . . ?
C383 C384 C385 119(3) . . ?
C383 C384 H384 120.5 . . ?
C385 C384 H384 120.5 . . ?
C384 C385 C386 128(2) . . ?
C384 C385 H385 116.2 . . ?
C386 C385 H385 116.2 . . ?
C387 C386 C385 103.5(16) . . ?
C387 C386 H386 128.2 . . ?
C385 C386 H386 128.2 . . ?
C382 C387 C386 123.1(13) . . ?
C382 C387 C388 112.1(13) . . ?
C386 C387 C388 124.8(18) . . ?
O388 C388 N323 124.6(10) . . ?
O388 C388 C387 133.1(15) . . ?
N323 C388 C387 102.2(13) . . ?
C33 C4 C41 111.9(5) . . ?
C33 C4 H4A 109.2 . . ?
C41 C4 H4A 109.2 . . ?
C33 C4 H4B 109.2 . . ?
C41 C4 H4B 109.2 . . ?
H4A C4 H4B 107.9 . . ?
C42 C41 C46 117.7(6) . . ?
C42 C41 C4 121.9(6) . . ?
C46 C41 C4 120.2(7) . . ?
C41 C42 O42 119.5(6) . . ?
C41 C42 C43 122.6(6) . . ?
O42 C42 C43 117.7(6) . . ?
C42 C43 C44 117.8(7) . . ?
C42 C43 C1 121.8(6) . . ?
C44 C43 C1 120.4(6) . . ?
C45 C44 C43 119.0(7) . . ?
C45 C44 H44 120.5 . . ?
C43 C44 H44 120.5 . . ?
C44 C45 C46 123.3(6) . . ?
C44 C45 N45 118.0(7) . . ?
C46 C45 N45 118.7(7) . . ?
C45 C46 C41 119.6(7) . . ?
C45 C46 H46 120.2 . . ?
C41 C46 H46 120.2 . . ?
O452 N45 O451 123.2(7) . . ?
O452 N45 C45 117.9(7) . . ?
O451 N45 C45 118.8(7) . . ?
C42 O42 C421 115.8(5) . . ?
C422 C421 O42 113.3(7) . . ?
C422 C421 H42A 108.9 . . ?
O42 C421 H42A 108.9 . . ?
C422 C421 H42B 108.9 . . ?
O42 C421 H42B 108.9 . . ?
H42A C421 H42B 107.7 . . ?
C423 C422 C421 154(2) . . ?
C423 C422 H422 103.1 . . ?
C421 C422 H422 103.1 . . ?
C422 C423 H42C 120.0 . . ?
C422 C423 H42D 120.0 . . ?
H42C C423 H42D 120.0 . . ?

loop_
_geom_bond_atom_site_label_1
_geom_bond_atom_site_label_2
_geom_bond_distance
_geom_bond_site_symmetry_2
_geom_bond_publ_flag
C1 C11 1.514(8) . ?
C1 C43 1.518(10) . ?
C1 H1A 0.9900 . ?
C1 H1B 0.9900 . ?
C11 C16 1.381(9) . ?
C11 C12 1.419(8) . ?
C12 C13 1.383(8) . ?
C12 O12 1.413(7) . ?
C13 C14 1.398(8) . ?
C13 C2 1.515(8) . ?
C14 C15 1.380(9) . ?
C14 H14 0.9500 . ?
C15 C16 1.408(9) . ?
C15 C17 1.518(9) . ?
C16 H16 0.9500 . ?
C17 C171 1.529(10) . ?
C17 C172 1.540(10) . ?
C17 C173 1.550(9) . ?
C171 H17A 0.9800 . ?
C171 H17B 0.9800 . ?
C171 H17C 0.9800 . ?
C172 H17D 0.9800 . ?
C172 H17E 0.9800 . ?
C172 H17F 0.9800 . ?
C173 H17G 0.9800 . ?
C173 H17H 0.9800 . ?
C173 H17I 0.9800 . ?
O12 C121 1.444(7) . ?
C121 C122 1.501(9) . ?
C121 H12A 0.9900 . ?
C121 H12B 0.9900 . ?
C122 C123 1.519(9) . ?
C122 H12C 0.9900 . ?
C122 H12D 0.9900 . ?
C123 N123 1.452(8) . ?
C123 H22E 0.9900 . ?
C123 H22F 0.9900 . ?
N123 C188 1.394(8) . ?
N123 C181 1.401(9) . ?
C181 O181 1.212(7) . ?
C181 C182 1.474(9) . ?
C182 C187 1.380(9) . ?
C182 C183 1.385(9) . ?
C183 C184 1.395(9) . ?
C183 H183 0.9500 . ?
C184 C185 1.375(10) . ?
C184 H184 0.9500 . ?
C185 C186 1.384(11) . ?
C185 H185 0.9500 . ?
C186 C187 1.378(9) . ?
C186 H186 0.9500 . ?
C187 C188 1.465(10) . ?
C188 O188 1.206(8) . ?
C2 C21 1.508(9) . ?
C2 H2A 0.9900 . ?
C2 H2B 0.9900 . ?
C21 C26 1.383(8) . ?
C21 C22 1.396(8) . ?
C22 O22 1.382(7) . ?
C22 C23 1.397(9) . ?
C23 C24 1.402(8) . ?
C23 C3 1.535(8) . ?
C24 C25 1.375(8) . ?
C24 H24 0.9500 . ?
C25 C26 1.372(9) . ?
C25 N25 1.471(8) . ?
C26 H26 0.9500 . ?
N25 O252 1.235(8) . ?
N25 O251 1.244(7) . ?
O22 C221 1.452(6) . ?
C221 C222 1.467(9) . ?
C221 H21A 0.9900 . ?
C221 H21B 0.9900 . ?
C222 C223 1.290(9) . ?
C222 H222 0.9500 . ?
C223 H22A 0.9500 . ?
C223 H22B 0.9500 . ?
C3 C31 1.506(8) . ?
C3 H3A 0.9900 . ?
C3 H3B 0.9900 . ?
C31 C32 1.398(7) . ?
C31 C36 1.403(8) . ?
C32 C33 1.389(8) . ?
C32 O32 1.392(7) . ?
C33 C34 1.394(8) . ?
C33 C4 1.526(8) . ?
C34 C35 1.391(8) . ?
C34 H34 0.9500 . ?
C35 C36 1.362(8) . ?
C35 C37 1.550(8) . ?
C36 H36 0.9500 . ?
C37 C373 1.506(10) . ?
C37 C371 1.528(9) . ?
C37 C372 1.540(11) . ?
C371 H37A 0.9800 . ?
C371 H37B 0.9800 . ?
C371 H37C 0.9800 . ?
C372 H37D 0.9800 . ?
C372 H37E 0.9800 . ?
C372 H37F 0.9800 . ?
C373 H37G 0.9800 . ?
C373 H37H 0.9800 . ?
C373 H37I 0.9800 . ?
O32 C321 1.432(8) . ?
C321 C322 1.515(9) . ?
C321 H32A 0.9900 . ?
C321 H32B 0.9900 . ?
C322 C323 1.502(10) . ?
C322 H32C 0.9900 . ?
C322 H32D 0.9900 . ?
C323 N323 1.477(10) . ?
C323 H32E 0.9900 . ?
C323 H32F 0.9900 . ?
N323 C381 1.368(15) . ?
N323 C388 1.425(14) . ?
C381 O381 1.194(17) . ?
C381 C382 1.495(19) . ?
C382 C387 1.36(2) . ?
C382 C383 1.370(15) . ?
C383 C384 1.25(3) . ?
C383 H383 0.9500 . ?
C384 C385 1.28(5) . ?
C384 H384 0.9500 . ?
C385 C386 1.66(3) . ?
C385 H385 0.9500 . ?
C386 C387 1.427(19) . ?
C386 H386 0.9500 . ?
C387 C388 1.485(15) . ?
C388 O388 1.177(13) . ?
C4 C41 1.530(9) . ?
C4 H4A 0.9900 . ?
C4 H4B 0.9900 . ?
C41 C42 1.380(9) . ?
C41 C46 1.398(9) . ?
C42 O42 1.389(8) . ?
C42 C43 1.405(9) . ?
C43 C44 1.410(9) . ?
C44 C45 1.351(10) . ?
C44 H44 0.9500 . ?
C45 C46 1.373(9) . ?
C45 N45 1.459(9) . ?
C46 H46 0.9500 . ?
N45 O452 1.228(8) . ?
N45 O451 1.231(8) . ?
O42 C421 1.445(8) . ?
C421 C422 1.330(14) . ?
C421 H42A 0.9900 . ?
C421 H42B 0.9900 . ?
C422 C423 1.174(16) . ?
C422 H422 0.9500 . ?
C423 H42C 0.9500 . ?
C423 H42D 0.9500 . ?

loop_
_geom_torsion_atom_site_label_1
_geom_torsion_atom_site_label_2
_geom_torsion_atom_site_label_3
_geom_torsion_atom_site_label_4
_geom_torsion
_geom_torsion_site_symmetry_1
_geom_torsion_site_symmetry_2
_geom_torsion_site_symmetry_3
_geom_torsion_site_symmetry_4
_geom_torsion_publ_flag
C43 C1 C11 C16 114.4(7) . . . . ?
C43 C1 C11 C12 -60.5(8) . . . . ?
C16 C11 C12 C13 -5.1(10) . . . . ?
C1 C11 C12 C13 170.0(6) . . . . ?
C16 C11 C12 O12 177.4(6) . . . . ?
C1 C11 C12 O12 -7.5(9) . . . . ?
O12 C12 C13 C14 -177.2(5) . . . . ?
C11 C12 C13 C14 5.3(9) . . . . ?
O12 C12 C13 C2 5.7(9) . . . . ?
C11 C12 C13 C2 -171.7(6) . . . . ?
C12 C13 C14 C15 -1.5(9) . . . . ?
C2 C13 C14 C15 175.6(6) . . . . ?
C13 C14 C15 C16 -2.3(9) . . . . ?
C13 C14 C15 C17 -179.2(6) . . . . ?
C12 C11 C16 C15 1.1(10) . . . . ?
C1 C11 C16 C15 -174.0(6) . . . . ?
C14 C15 C16 C11 2.5(10) . . . . ?
C17 C15 C16 C11 179.5(6) . . . . ?
C14 C15 C17 C171 -143.0(6) . . . . ?
C16 C15 C17 C171 40.3(8) . . . . ?
C14 C15 C17 C172 95.7(8) . . . . ?
C16 C15 C17 C172 -81.0(8) . . . . ?
C14 C15 C17 C173 -23.2(9) . . . . ?
C16 C15 C17 C173 160.0(6) . . . . ?
C13 C12 O12 C121 94.8(7) . . . . ?
C11 C12 O12 C121 -87.7(7) . . . . ?
C12 O12 C121 C122 -178.4(5) . . . . ?
O12 C121 C122 C123 -174.1(5) . . . . ?
C121 C122 C123 N123 179.5(6) . . . . ?
C122 C123 N123 C188 -98.2(8) . . . . ?
C122 C123 N123 C181 89.2(8) . . . . ?
C188 N123 C181 O181 178.6(6) . . . . ?
C123 N123 C181 O181 -7.8(10) . . . . ?
C188 N123 C181 C182 -1.8(7) . . . . ?
C123 N123 C181 C182 171.9(6) . . . . ?
O181 C181 C182 C187 -178.4(7) . . . . ?
N123 C181 C182 C187 2.0(7) . . . . ?
O181 C181 C182 C183 1.7(12) . . . . ?
N123 C181 C182 C183 -178.0(7) . . . . ?
C187 C182 C183 C184 1.7(10) . . . . ?
C181 C182 C183 C184 -178.3(7) . . . . ?
C182 C183 C184 C185 0.1(11) . . . . ?
C183 C184 C185 C186 -0.8(12) . . . . ?
C184 C185 C186 C187 -0.2(13) . . . . ?
C185 C186 C187 C182 2.0(11) . . . . ?
C185 C186 C187 C188 -179.7(8) . . . . ?
C183 C182 C187 C186 -2.8(11) . . . . ?
C181 C182 C187 C186 177.2(7) . . . . ?
C183 C182 C187 C188 178.5(7) . . . . ?
C181 C182 C187 C188 -1.5(8) . . . . ?
C181 N123 C188 O188 178.0(7) . . . . ?
C123 N123 C188 O188 4.6(12) . . . . ?
C181 N123 C188 C187 0.9(8) . . . . ?
C123 N123 C188 C187 -172.6(6) . . . . ?
C186 C187 C188 O188 5.1(15) . . . . ?
C182 C187 C188 O188 -176.4(8) . . . . ?
C186 C187 C188 N123 -178.1(8) . . . . ?
C182 C187 C188 N123 0.4(8) . . . . ?
C12 C13 C2 C21 61.8(7) . . . . ?
C14 C13 C2 C21 -115.2(6) . . . . ?
C13 C2 C21 C26 -113.4(6) . . . . ?
C13 C2 C21 C22 65.5(7) . . . . ?
C26 C21 C22 O22 179.4(5) . . . . ?
C2 C21 C22 O22 0.6(7) . . . . ?
C26 C21 C22 C23 1.4(8) . . . . ?
C2 C21 C22 C23 -177.5(5) . . . . ?
O22 C22 C23 C24 -178.6(5) . . . . ?
C21 C22 C23 C24 -0.6(8) . . . . ?
O22 C22 C23 C3 -2.2(8) . . . . ?
C21 C22 C23 C3 175.8(5) . . . . ?
C22 C23 C24 C25 -0.5(8) . . . . ?
C3 C23 C24 C25 -176.9(5) . . . . ?
C23 C24 C25 C26 0.7(8) . . . . ?
C23 C24 C25 N25 -178.0(5) . . . . ?
C24 C25 C26 C21 0.1(8) . . . . ?
N25 C25 C26 C21 178.8(5) . . . . ?
C22 C21 C26 C25 -1.1(8) . . . . ?
C2 C21 C26 C25 177.7(5) . . . . ?
C26 C25 N25 O252 -175.7(5) . . . . ?
C24 C25 N25 O252 3.1(8) . . . . ?
C26 C25 N25 O251 2.7(8) . . . . ?
C24 C25 N25 O251 -178.6(5) . . . . ?
C21 C22 O22 C221 92.4(6) . . . . ?
C23 C22 O22 C221 -89.5(6) . . . . ?
C22 O22 C221 C222 -169.4(5) . . . . ?
O22 C221 C222 C223 143.5(7) . . . . ?
C22 C23 C3 C31 -64.1(7) . . . . ?
C24 C23 C3 C31 112.2(6) . . . . ?
C23 C3 C31 C32 -60.2(8) . . . . ?
C23 C3 C31 C36 116.1(6) . . . . ?
C36 C31 C32 C33 -5.7(9) . . . . ?
C3 C31 C32 C33 170.8(6) . . . . ?
C36 C31 C32 O32 175.7(5) . . . . ?
C3 C31 C32 O32 -7.8(9) . . . . ?
O32 C32 C33 C34 -175.5(6) . . . . ?
C31 C32 C33 C34 6.0(9) . . . . ?
O32 C32 C33 C4 6.1(9) . . . . ?
C31 C32 C33 C4 -172.4(6) . . . . ?
C32 C33 C34 C35 -1.5(10) . . . . ?
C4 C33 C34 C35 176.9(6) . . . . ?
C33 C34 C35 C36 -3.1(10) . . . . ?
C33 C34 C35 C37 176.5(6) . . . . ?
C34 C35 C36 C31 3.3(10) . . . . ?
C37 C35 C36 C31 -176.2(6) . . . . ?
C32 C31 C36 C35 0.9(9) . . . . ?
C3 C31 C36 C35 -175.5(6) . . . . ?
C36 C35 C37 C373 85.6(9) . . . . ?
C34 C35 C37 C373 -93.9(9) . . . . ?
C36 C35 C37 C371 -36.5(9) . . . . ?
C34 C35 C37 C371 143.9(7) . . . . ?
C36 C35 C37 C372 -153.4(7) . . . . ?
C34 C35 C37 C372 27.0(9) . . . . ?
C33 C32 O32 C321 86.6(7) . . . . ?
C31 C32 O32 C321 -94.8(6) . . . . ?
C32 O32 C321 C322 -172.6(5) . . . . ?
O32 C321 C322 C323 161.8(6) . . . . ?
C321 C322 C323 N323 -168.3(7) . . . . ?
C322 C323 N323 C381 78.5(11) . . . . ?
C322 C323 N323 C388 -99.9(9) . . . . ?
C388 N323 C381 O381 -177.0(13) . . . . ?
C323 N323 C381 O381 4.5(19) . . . . ?
C388 N323 C381 C382 -0.4(12) . . . . ?
C323 N323 C381 C382 -178.9(8) . . . . ?
O381 C381 C382 C387 175.3(14) . . . . ?
N323 C381 C382 C387 -1.1(13) . . . . ?
O381 C381 C382 C383 -5(2) . . . . ?
N323 C381 C382 C383 178.4(11) . . . . ?
C387 C382 C383 C384 -6(2) . . . . ?
C381 C382 C383 C384 174.5(18) . . . . ?
C382 C383 C384 C385 10(4) . . . . ?
C383 C384 C385 C386 -10(4) . . . . ?
C384 C385 C386 C387 5(3) . . . . ?
C383 C382 C387 C386 1(2) . . . . ?
C381 C382 C387 C386 -179.3(9) . . . . ?
C383 C382 C387 C388 -177.3(9) . . . . ?
C381 C382 C387 C388 2.2(14) . . . . ?
C385 C386 C387 C382 -0.4(16) . . . . ?
C385 C386 C387 C388 177.9(10) . . . . ?
C381 N323 C388 O388 178.0(11) . . . . ?
C323 N323 C388 O388 -3.5(15) . . . . ?
C381 N323 C388 C387 1.6(10) . . . . ?
C323 N323 C388 C387 -179.8(7) . . . . ?
C382 C387 C388 O388 -178.3(13) . . . . ?
C386 C387 C388 O388 3(2) . . . . ?
C382 C387 C388 N323 -2.4(13) . . . . ?
C386 C387 C388 N323 179.1(10) . . . . ?
C32 C33 C4 C41 60.3(8) . . . . ?
C34 C33 C4 C41 -118.1(7) . . . . ?
C33 C4 C41 C42 68.5(8) . . . . ?
C33 C4 C41 C46 -106.3(6) . . . . ?
C46 C41 C42 O42 177.5(5) . . . . ?
C4 C41 C42 O42 2.6(8) . . . . ?
C46 C41 C42 C43 1.9(8) . . . . ?
C4 C41 C42 C43 -173.1(5) . . . . ?
C41 C42 C43 C44 -0.4(8) . . . . ?
O42 C42 C43 C44 -176.1(5) . . . . ?
C41 C42 C43 C1 175.7(5) . . . . ?
O42 C42 C43 C1 -0.1(8) . . . . ?
C11 C1 C43 C42 -69.3(7) . . . . ?
C11 C1 C43 C44 106.6(7) . . . . ?
C42 C43 C44 C45 -0.1(8) . . . . ?
C1 C43 C44 C45 -176.1(5) . . . . ?
C43 C44 C45 C46 -1.2(9) . . . . ?
C43 C44 C45 N45 176.2(5) . . . . ?
C44 C45 C46 C41 2.7(9) . . . . ?
N45 C45 C46 C41 -174.6(5) . . . . ?
C42 C41 C46 C45 -3.0(8) . . . . ?
C4 C41 C46 C45 172.0(5) . . . . ?
C44 C45 N45 O452 -7.0(9) . . . . ?
C46 C45 N45 O452 170.5(6) . . . . ?
C44 C45 N45 O451 175.2(6) . . . . ?
C46 C45 N45 O451 -7.3(9) . . . . ?
C41 C42 O42 C421 86.8(8) . . . . ?
C43 C42 O42 C421 -97.3(7) . . . . ?
C42 O42 C421 C422 169.6(12) . . . . ?
O42 C421 C422 C423 -119(3) . . . . ?

loop_
_cod_related_entry_id
_cod_related_entry_database
_cod_related_entry_code
1 ChemSpider 9666471
